data_7045108
loop_
_publ_author_name
'Keller, Sarah'
'Camenzind, Timothy N.'
'Abraham, Johannes'
'Prescimone, Alessandro'
'H\"aussinger, Daniel'
'Constable, Edwin C.'
'Housecroft, Catherine E.'

_publ_section_title
;
 Self-assembly of heteroleptic dinuclear silver(i) complexes bridged by
 bis(diphenylphosphino)ethyne.
;
_journal_issue 3
_journal_name_full 'Dalton transactions (Cambridge, England : 2003)'
_journal_page_first 946
_journal_page_last 957
_journal_paper_doi 10.1039/c7dt03923a
_journal_volume 47
_journal_year 2018
_chemical_compound_source 'Sarah Keller'
_chemical_formula_moiety 'C53 H50 Ag2 F12 N4 O1 P4'
_chemical_formula_sum 'C53 H50 Ag2 F12 N4 O P4'
_chemical_formula_weight 1326.61
_space_group_IT_number 2
_space_group_name_Hall '-P 1'
_space_group_name_H-M_alt 'P -1'
_symmetry_cell_setting triclinic
_symmetry_space_group_name_Hall '-P 1'
_symmetry_space_group_name_H-M 'P -1'
_atom_sites_solution_hydrogens difmap
_atom_sites_solution_primary other
_audit_creation_date 2017-05-09
_audit_creation_method CRYSTALS_ver_14.61_build_5809
_audit_update_record
;
2017-10-16 deposited with the CCDC.
2017-12-13 downloaded from the CCDC.
;
_cell_angle_alpha 90.991(2)
_cell_angle_beta 107.581(2)
_cell_angle_gamma 101.888(2)
_cell_formula_units_Z 2
_cell_length_a 11.4217(7)
_cell_length_b 15.4399(10)
_cell_length_c 16.5048(10)
_cell_measurement_reflns_used 9969
_cell_measurement_temperature 123
_cell_measurement_theta_max 70
_cell_measurement_theta_min 10
_cell_volume 2705.3(3)
_computing_cell_refinement 'Apex2 (Bruker AXS, 2006)'
_computing_data_collection 'Apex2 (Bruker AXS, 2006)'
_computing_data_reduction 'Apex2 (Bruker AXS, 2006)'
_computing_molecular_graphics 'CAMERON (Watkin et al., 1996)'
_computing_publication_material 'CRYSTALS (Betteridge et al., 2003)'
_computing_structure_refinement 'CRYSTALS (Betteridge et al., 2003)'
_computing_structure_solution 'Superflip (Palatinus & Chapuis, 2007)'
_diffrn_ambient_temperature 123
_diffrn_measured_fraction_theta_full 0.952
_diffrn_measured_fraction_theta_max 0.922
_diffrn_measurement_device Area
_diffrn_measurement_device_type 'Bruker Kappa Apex2'
_diffrn_measurement_method '\f & \w scans'
_diffrn_radiation_monochromator graphite
_diffrn_radiation_type 'Cu K\a'
_diffrn_radiation_wavelength 1.54180
_diffrn_reflns_av_R_equivalents 0.021
_diffrn_reflns_limit_h_max 10
_diffrn_reflns_limit_h_min -13
_diffrn_reflns_limit_k_max 18
_diffrn_reflns_limit_k_min -18
_diffrn_reflns_limit_l_max 19
_diffrn_reflns_limit_l_min -19
_diffrn_reflns_number 20062
_diffrn_reflns_theta_full 68.000
_diffrn_reflns_theta_max 70.322
_diffrn_reflns_theta_min 9.884
_diffrn_standards_number 0
_exptl_absorpt_coefficient_mu 7.666
_exptl_absorpt_correction_T_max 0.74
_exptl_absorpt_correction_T_min 0.59
_exptl_absorpt_correction_type multi-scan
_exptl_absorpt_process_details 'SADABS (Siemens, 1996)'
_exptl_crystal_colour colourless
_exptl_crystal_density_diffrn 1.628
_exptl_crystal_density_method 'not measured'
_exptl_crystal_description block
_exptl_crystal_F_000 1332
_exptl_crystal_recrystallization_method
; 
Acetone
;
_exptl_crystal_size_max 0.070
_exptl_crystal_size_mid 0.050
_exptl_crystal_size_min 0.040
_refine_diff_density_max 1.14
_refine_diff_density_min -0.49
_refine_ls_extinction_method None
_refine_ls_goodness_of_fit_ref 0.9224
_refine_ls_hydrogen_treatment constr
_refine_ls_matrix_type full
_refine_ls_number_parameters 685
_refine_ls_number_reflns 9495
_refine_ls_number_restraints 0
_refine_ls_R_factor_all 0.0366
_refine_ls_R_factor_gt 0.0350
_refine_ls_shift/su_max 0.0018171
_refine_ls_shift/su_mean 0.0000414
_refine_ls_structure_factor_coef Fsqd
_refine_ls_weighting_details
;
 Method, part 1, Chebychev polynomial, (Watkin, 1994, Prince, 1982) 
 [weight] = 1.0/[A~0~*T~0~(x)+A~1~*T~1~(x) ... +A~n-1~]*T~n-1~(x)] 
 where A~i~ are the Chebychev coefficients listed below and x= Fcalc/Fmax 
 Method = Robust Weighting (Prince, 1982) 
 W = [weight] * [1-(deltaF/6*sigmaF)^2^]^2^ 
 A~i~ are: 
 5.83 8.96 4.38 1.15 
;
_refine_ls_weighting_scheme calc
_refine_ls_wR_factor_all 0.0810
_refine_ls_wR_factor_gt 0.0806
_refine_ls_wR_factor_ref 0.0810
_reflns_limit_h_max 12
_reflns_limit_h_min -13
_reflns_limit_k_max 18
_reflns_limit_k_min -18
_reflns_limit_l_max 19
_reflns_limit_l_min 0
_reflns_number_gt 9089
_reflns_number_total 9500
_reflns_threshold_expression I>2.0\s(I)
_oxford_diffrn_Wilson_B_factor 0.00
_oxford_diffrn_Wilson_scale 0.00
_oxford_refine_ls_r_factor_ref 0.0366
_oxford_refine_ls_scale 0.082122(14)
_oxford_reflns_number_all 9496
_oxford_reflns_threshold_expression_ref I>-3.0\s(I)
_oxford_structure_analysis_title 'SK159_123K_0m in P-1'
_cod_data_source_file c7dt03923a2.cif
_cod_data_source_block SK159_123K
_cod_depositor_comments
;
The following automatic conversions were performed:

'_atom_sites_solution_primary' value 'Other' changed to 'other'
according to
/home/data/users/saulius/crontab/automatic-downloads/rss-feeds/RSC/lib/dictionaries/cif_core.dic
dictionary named 'cif_core.dic' version 2.4.2 from 2011-04-26.

Automatic conversion script
Id: cif_fix_values 4973 2017-02-22 13:04:09Z antanas 

 Adding full bibliography for 7045108--7045110.cif.
;
_cod_original_sg_symbol_H-M 'P -1 '
_cod_original_formula_sum 'C53 H50 Ag2 F12 N4 O1 P4'
_cod_database_code 7045108

loop_
_symmetry_equiv_pos_as_xyz
x,y,z
-x,-y,-z

loop_
_atom_site_label
_atom_site_type_symbol
_atom_site_fract_x
_atom_site_fract_y
_atom_site_fract_z
_atom_site_U_iso_or_equiv
_atom_site_occupancy
_atom_site_adp_type
_atom_site_refinement_flags_posn
Ag1 Ag 0.544819(19) 0.233253(13) 0.445085(11) 0.0246 1.0000 Uani .
Ag2 Ag 0.083354(19) 0.415107(13) 0.162735(13) 0.0271 1.0000 Uani .
P1 P 0.10872(6) 0.27229(4) 0.19683(4) 0.0234 1.0000 Uani .
P2 P 0.53108(6) 0.24977(4) 0.30160(4) 0.0191 1.0000 Uani .
P3 P 0.83282(7) 0.38321(5) 0.59454(5) 0.0294 1.0000 Uani .
P4 P -0.64166(7) 0.22793(5) -0.07847(5) 0.0302 1.0000 Uani .
F1 F 0.75271(19) 0.32982(13) 0.64919(12) 0.0437 1.0000 Uani .
F2 F 0.95886(19) 0.36368(14) 0.65775(14) 0.0532 1.0000 Uani .
F3 F 0.91184(19) 0.43597(14) 0.53875(12) 0.0470 1.0000 Uani .
F4 F 0.8530(2) 0.47354(13) 0.65086(14) 0.0528 1.0000 Uani .
F5 F 0.70581(18) 0.40217(13) 0.52971(13) 0.0452 1.0000 Uani .
F6 F 0.81063(18) 0.29291(13) 0.53583(13) 0.0445 1.0000 Uani .
F7 F -0.5053(2) 0.20685(15) -0.04491(16) 0.0581 1.0000 Uani .
F8 F -0.6986(2) 0.13353(12) -0.05145(13) 0.0434 1.0000 Uani .
F9 F -0.6261(2) 0.27050(14) 0.01467(13) 0.0565 1.0000 Uani .
F10 F -0.6589(3) 0.18389(17) -0.17069(13) 0.0599 1.0000 Uani .
F11 F -0.77845(19) 0.24806(15) -0.11131(13) 0.0488 1.0000 Uani .
F12 F -0.5845(3) 0.32277(15) -0.1033(2) 0.0736 1.0000 Uani .
N1 N 0.5551(2) 0.14656(15) 0.55619(14) 0.0262 1.0000 Uani .
N2 N 0.4361(2) 0.28465(15) 0.52550(15) 0.0279 1.0000 Uani .
N3 N -0.0812(2) 0.47541(16) 0.09087(15) 0.0282 1.0000 Uani .
N4 N 0.1657(2) 0.55890(15) 0.15445(15) 0.0272 1.0000 Uani .
O1 O 0.0692(4) -0.0441(2) 0.2826(5) 0.1380 1.0000 Uani .
C3 C 0.6147(2) 0.35425(17) 0.27719(16) 0.0216 1.0000 Uani .
C4 C 0.7349(3) 0.3907(2) 0.33190(18) 0.0306 1.0000 Uani .
C5 C 0.8052(3) 0.4682(2) 0.3144(2) 0.0394 1.0000 Uani .
C6 C 0.7549(3) 0.5112(2) 0.2442(2) 0.0377 1.0000 Uani .
C7 C 0.6333(3) 0.4766(2) 0.1904(2) 0.0329 1.0000 Uani .
C8 C 0.5640(3) 0.39767(19) 0.20594(17) 0.0270 1.0000 Uani .
C9 C 0.3724(2) 0.25052(17) 0.24858(16) 0.0226 1.0000 Uani .
C10 C 0.2638(3) 0.25595(17) 0.22373(17) 0.0249 1.0000 Uani .
C14 C -0.0490(3) 0.55954(19) 0.07140(17) 0.0284 1.0000 Uani .
C15 C 0.0873(3) 0.60495(19) 0.10542(18) 0.0297 1.0000 Uani .
C17 C 0.2889(3) 0.59647(19) 0.18802(18) 0.0302 1.0000 Uani .
C18 C 0.3703(3) 0.5439(2) 0.2450(2) 0.0399 1.0000 Uani .
C19 C 0.3385(3) 0.6820(2) 0.1709(2) 0.0370 1.0000 Uani .
C20 C 0.2604(4) 0.7288(2) 0.1197(2) 0.0440 1.0000 Uani .
C21 C 0.1334(4) 0.6915(2) 0.0870(2) 0.0403 1.0000 Uani .
C22 C -0.1395(3) 0.6018(2) 0.02307(19) 0.0360 1.0000 Uani .
C23 C -0.2636(3) 0.5548(2) -0.00811(19) 0.0387 1.0000 Uani .
C24 C -0.2952(3) 0.4683(2) 0.01080(19) 0.0361 1.0000 Uani .
C25 C -0.2015(3) 0.4303(2) 0.06237(19) 0.0317 1.0000 Uani .
C26 C -0.2321(3) 0.3389(2) 0.0912(2) 0.0367 1.0000 Uani .
C27 C 0.0244(3) 0.18602(17) 0.11055(18) 0.0258 1.0000 Uani .
C28 C 0.0800(3) 0.16728(18) 0.04954(19) 0.0288 1.0000 Uani .
C29 C 0.0104(3) 0.1104(2) -0.0227(2) 0.0357 1.0000 Uani .
C30 C -0.1150(3) 0.0716(2) -0.0341(2) 0.0381 1.0000 Uani .
C31 C -0.1701(3) 0.0889(2) 0.0266(2) 0.0387 1.0000 Uani .
C32 C -0.1022(3) 0.1462(2) 0.0987(2) 0.0321 1.0000 Uani .
C33 C 0.0634(3) 0.2399(2) 0.29023(18) 0.0290 1.0000 Uani .
C34 C 0.0334(3) 0.3038(2) 0.3363(2) 0.0364 1.0000 Uani .
C35 C 0.0046(3) 0.2825(3) 0.4107(2) 0.0480 1.0000 Uani .
C36 C 0.0050(3) 0.1982(3) 0.4373(2) 0.0545 1.0000 Uani .
C37 C 0.0334(4) 0.1345(3) 0.3908(2) 0.0538 1.0000 Uani .
C38 C 0.0631(3) 0.1557(2) 0.3174(2) 0.0416 1.0000 Uani .
C39 C 0.5636(2) 0.16365(17) 0.24067(16) 0.0214 1.0000 Uani .
C40 C 0.6679(3) 0.12860(19) 0.28047(19) 0.0289 1.0000 Uani .
C41 C 0.6966(3) 0.0616(2) 0.2374(2) 0.0356 1.0000 Uani .
C42 C 0.6212(3) 0.0298(2) 0.1552(2) 0.0374 1.0000 Uani .
C43 C 0.5202(3) 0.0658(2) 0.1153(2) 0.0363 1.0000 Uani .
C44 C 0.4903(3) 0.13273(19) 0.15745(18) 0.0285 1.0000 Uani .
C46 C 0.6216(3) 0.08311(19) 0.57197(18) 0.0299 1.0000 Uani .
C47 C 0.6905(3) 0.0677(2) 0.5105(2) 0.0357 1.0000 Uani .
C48 C 0.6282(3) 0.0350(2) 0.6433(2) 0.0361 1.0000 Uani .
C49 C 0.5659(3) 0.0535(2) 0.69875(19) 0.0369 1.0000 Uani .
C50 C 0.4981(3) 0.1186(2) 0.68306(19) 0.0342 1.0000 Uani .
C51 C 0.4939(3) 0.16481(18) 0.61069(17) 0.0279 1.0000 Uani .
C52 C 0.4241(3) 0.23813(19) 0.59137(17) 0.0287 1.0000 Uani .
C54 C 0.3795(3) 0.35347(19) 0.50636(19) 0.0317 1.0000 Uani .
C55 C 0.3957(3) 0.4025(2) 0.4325(2) 0.0372 1.0000 Uani .
C56 C 0.3075(3) 0.3769(2) 0.5541(2) 0.0387 1.0000 Uani .
C57 C 0.2919(4) 0.3279(2) 0.6202(2) 0.0438 1.0000 Uani .
C58 C 0.3502(3) 0.2572(2) 0.6395(2) 0.0389 1.0000 Uani .
C74 C 0.0361(4) -0.1227(3) 0.2809(3) 0.0607 1.0000 Uani .
C75 C -0.0575(5) -0.1661(4) 0.3222(3) 0.0743 1.0000 Uani .
C76 C 0.0855(4) -0.1817(3) 0.2359(2) 0.0518 1.0000 Uani .
H41 H 0.7689 0.3624 0.3815 0.0368 1.0000 Uiso R
H51 H 0.8883 0.4919 0.3509 0.0474 1.0000 Uiso R
H61 H 0.8034 0.5644 0.2323 0.0454 1.0000 Uiso R
H71 H 0.5976 0.5074 0.1430 0.0398 1.0000 Uiso R
H81 H 0.4821 0.3730 0.1681 0.0328 1.0000 Uiso R
H181 H 0.4546 0.5776 0.2643 0.0481 1.0000 Uiso R
H182 H 0.3414 0.5304 0.2926 0.0481 1.0000 Uiso R
H183 H 0.3669 0.4902 0.2145 0.0481 1.0000 Uiso R
H191 H 0.4259 0.7075 0.1946 0.0445 1.0000 Uiso R
H201 H 0.2933 0.7866 0.1067 0.0529 1.0000 Uiso R
H211 H 0.0775 0.7240 0.0526 0.0486 1.0000 Uiso R
H221 H -0.1169 0.6619 0.0115 0.0433 1.0000 Uiso R
H231 H -0.3265 0.5821 -0.0424 0.0465 1.0000 Uiso R
H241 H -0.3796 0.4351 -0.0109 0.0430 1.0000 Uiso R
H261 H -0.1568 0.3243 0.1256 0.0445 1.0000 Uiso R
H262 H -0.2886 0.3377 0.1234 0.0445 1.0000 Uiso R
H263 H -0.2700 0.2970 0.0428 0.0445 1.0000 Uiso R
H281 H 0.1660 0.1936 0.0576 0.0348 1.0000 Uiso R
H291 H 0.0485 0.0980 -0.0641 0.0426 1.0000 Uiso R
H301 H -0.1631 0.0332 -0.0837 0.0459 1.0000 Uiso R
H311 H -0.2556 0.0612 0.0189 0.0465 1.0000 Uiso R
H321 H -0.1411 0.1584 0.1397 0.0387 1.0000 Uiso R
H341 H 0.0326 0.3614 0.3171 0.0440 1.0000 Uiso R
H351 H -0.0154 0.3258 0.4428 0.0581 1.0000 Uiso R
H361 H -0.0143 0.1839 0.4883 0.0656 1.0000 Uiso R
H371 H 0.0323 0.0765 0.4094 0.0645 1.0000 Uiso R
H381 H 0.0834 0.1124 0.2855 0.0499 1.0000 Uiso R
H401 H 0.7190 0.1503 0.3370 0.0347 1.0000 Uiso R
H411 H 0.7680 0.0381 0.2642 0.0431 1.0000 Uiso R
H421 H 0.6394 -0.0171 0.1263 0.0448 1.0000 Uiso R
H431 H 0.4700 0.0446 0.0585 0.0442 1.0000 Uiso R
H441 H 0.4205 0.1574 0.1296 0.0344 1.0000 Uiso R
H471 H 0.7338 0.0216 0.5281 0.0434 1.0000 Uiso R
H472 H 0.7493 0.1208 0.5095 0.0434 1.0000 Uiso R
H473 H 0.6319 0.0511 0.4551 0.0434 1.0000 Uiso R
H481 H 0.6754 -0.0099 0.6535 0.0435 1.0000 Uiso R
H491 H 0.5695 0.0211 0.7475 0.0442 1.0000 Uiso R
H501 H 0.4551 0.1321 0.7211 0.0410 1.0000 Uiso R
H551 H 0.3515 0.4490 0.4260 0.0448 1.0000 Uiso R
H552 H 0.4827 0.4268 0.4421 0.0448 1.0000 Uiso R
H553 H 0.3633 0.3629 0.3822 0.0448 1.0000 Uiso R
H561 H 0.2693 0.4262 0.5411 0.0464 1.0000 Uiso R
H571 H 0.2415 0.3425 0.6525 0.0526 1.0000 Uiso R
H581 H 0.3397 0.2224 0.6847 0.0471 1.0000 Uiso R
H751 H -0.0708 -0.2288 0.3135 0.0897 1.0000 Uiso R
H752 H -0.0267 -0.1485 0.3816 0.0897 1.0000 Uiso R
H753 H -0.1347 -0.1485 0.2978 0.0897 1.0000 Uiso R
H761 H 0.0495 -0.2418 0.2409 0.0621 1.0000 Uiso R
H762 H 0.1745 -0.1709 0.2603 0.0621 1.0000 Uiso R
H763 H 0.0648 -0.1707 0.1774 0.0621 1.0000 Uiso R

loop_
_atom_site_aniso_label
_atom_site_aniso_U_11
_atom_site_aniso_U_22
_atom_site_aniso_U_33
_atom_site_aniso_U_23
_atom_site_aniso_U_13
_atom_site_aniso_U_12
Ag1 0.03019(11) 0.02709(11) 0.01762(10) 0.00338(7) 0.00990(8) 0.00495(8)
Ag2 0.02939(11) 0.02176(11) 0.03375(12) 0.00694(8) 0.01161(8) 0.01050(8)
P1 0.0194(3) 0.0224(3) 0.0299(3) 0.0058(3) 0.0086(3) 0.0060(2)
P2 0.0185(3) 0.0215(3) 0.0178(3) 0.0020(2) 0.0063(2) 0.0045(2)
P3 0.0276(4) 0.0279(4) 0.0278(4) 0.0013(3) 0.0067(3) -0.0013(3)
P4 0.0353(4) 0.0272(4) 0.0302(4) 0.0054(3) 0.0130(3) 0.0072(3)
F1 0.0481(11) 0.0430(10) 0.0380(10) 0.0034(8) 0.0197(9) -0.0034(9)
F2 0.0355(10) 0.0492(12) 0.0584(13) 0.0177(10) -0.0029(9) -0.0017(9)
F3 0.0434(11) 0.0514(12) 0.0381(10) 0.0063(9) 0.0136(8) -0.0085(9)
F4 0.0668(14) 0.0378(11) 0.0477(11) -0.0086(9) 0.0191(10) -0.0026(10)
F5 0.0374(10) 0.0430(10) 0.0486(11) 0.0062(9) 0.0054(8) 0.0065(8)
F6 0.0414(10) 0.0370(10) 0.0547(12) -0.0100(9) 0.0199(9) 0.0017(8)
F7 0.0377(11) 0.0541(13) 0.0811(16) 0.0144(11) 0.0139(11) 0.0133(10)
F8 0.0552(12) 0.0303(9) 0.0537(11) 0.0057(8) 0.0317(10) 0.0067(8)
F9 0.0835(16) 0.0432(11) 0.0359(10) -0.0066(9) 0.0021(10) 0.0247(11)
F10 0.0942(18) 0.0742(15) 0.0318(10) 0.0099(10) 0.0294(11) 0.0485(14)
F11 0.0457(11) 0.0584(12) 0.0435(11) -0.0026(9) 0.0074(9) 0.0244(10)
F12 0.0816(17) 0.0409(12) 0.114(2) 0.0348(13) 0.0527(17) 0.0137(12)
N1 0.0288(12) 0.0241(11) 0.0213(11) 0.0010(9) 0.0063(9) -0.0017(9)
N2 0.0333(12) 0.0263(12) 0.0228(11) -0.0015(9) 0.0099(9) 0.0022(10)
N3 0.0357(13) 0.0285(12) 0.0238(11) 0.0005(9) 0.0100(10) 0.0138(10)
N4 0.0386(13) 0.0241(11) 0.0250(11) 0.0011(9) 0.0165(10) 0.0107(10)
O1 0.088(3) 0.045(2) 0.279(7) -0.005(3) 0.048(4) 0.025(2)
C3 0.0238(13) 0.0221(12) 0.0207(12) -0.0009(10) 0.0108(10) 0.0034(10)
C4 0.0286(14) 0.0357(15) 0.0239(13) -0.0006(11) 0.0068(11) 0.0020(12)
C5 0.0343(16) 0.0387(17) 0.0378(17) -0.0082(14) 0.0120(13) -0.0083(13)
C6 0.0475(18) 0.0243(14) 0.0467(18) -0.0011(13) 0.0292(15) -0.0017(13)
C7 0.0445(17) 0.0297(15) 0.0349(15) 0.0090(12) 0.0224(13) 0.0154(13)
C8 0.0307(14) 0.0296(14) 0.0240(13) 0.0060(11) 0.0110(11) 0.0098(11)
C9 0.0235(14) 0.0241(13) 0.0215(12) 0.0009(10) 0.0091(10) 0.0052(10)
C10 0.0260(14) 0.0215(13) 0.0283(13) 0.0022(10) 0.0106(11) 0.0044(10)
C14 0.0460(17) 0.0287(14) 0.0171(12) 0.0012(10) 0.0127(11) 0.0186(12)
C15 0.0455(17) 0.0244(13) 0.0234(13) 0.0005(11) 0.0146(12) 0.0112(12)
C17 0.0389(16) 0.0276(14) 0.0287(14) -0.0018(11) 0.0168(12) 0.0084(12)
C18 0.0342(16) 0.0328(16) 0.054(2) 0.0059(14) 0.0149(15) 0.0090(13)
C19 0.0471(18) 0.0305(15) 0.0330(15) -0.0014(12) 0.0169(14) 0.0014(13)
C20 0.062(2) 0.0273(16) 0.0376(17) 0.0031(13) 0.0143(16) 0.0005(15)
C21 0.060(2) 0.0283(15) 0.0338(16) 0.0077(12) 0.0134(15) 0.0139(15)
C22 0.0523(19) 0.0356(16) 0.0276(14) 0.0048(12) 0.0143(13) 0.0235(14)
C23 0.0485(19) 0.0511(19) 0.0247(14) 0.0050(13) 0.0098(13) 0.0316(16)
C24 0.0355(16) 0.0498(19) 0.0267(14) -0.0029(13) 0.0090(12) 0.0191(14)
C25 0.0369(16) 0.0361(16) 0.0281(14) -0.0013(12) 0.0138(12) 0.0160(13)
C26 0.0305(15) 0.0383(17) 0.0426(17) 0.0011(13) 0.0111(13) 0.0111(13)
C27 0.0229(13) 0.0209(13) 0.0321(14) 0.0086(11) 0.0057(11) 0.0053(10)
C28 0.0261(14) 0.0258(14) 0.0359(15) 0.0091(11) 0.0095(12) 0.0086(11)
C29 0.0421(17) 0.0289(15) 0.0372(16) 0.0075(12) 0.0106(13) 0.0127(13)
C30 0.0417(17) 0.0251(14) 0.0383(17) 0.0060(12) 0.0012(14) 0.0044(12)
C31 0.0300(15) 0.0305(15) 0.0463(18) 0.0108(13) 0.0042(13) -0.0028(12)
C32 0.0256(14) 0.0312(15) 0.0387(16) 0.0096(12) 0.0099(12) 0.0040(11)
C33 0.0203(13) 0.0369(15) 0.0305(14) 0.0063(12) 0.0077(11) 0.0077(11)
C34 0.0280(15) 0.0462(18) 0.0354(16) 0.0000(14) 0.0105(12) 0.0082(13)
C35 0.0323(17) 0.074(3) 0.0376(18) -0.0067(17) 0.0123(14) 0.0109(16)
C36 0.0372(18) 0.093(3) 0.0303(17) 0.0137(19) 0.0122(14) 0.0053(19)
C37 0.057(2) 0.061(2) 0.046(2) 0.0241(18) 0.0180(18) 0.0127(19)
C38 0.0454(19) 0.0439(18) 0.0412(18) 0.0160(15) 0.0185(15) 0.0139(15)
C39 0.0245(13) 0.0206(12) 0.0235(12) 0.0035(10) 0.0130(10) 0.0063(10)
C40 0.0269(14) 0.0316(15) 0.0294(14) 0.0042(11) 0.0095(11) 0.0079(11)
C41 0.0352(16) 0.0341(16) 0.0499(19) 0.0132(14) 0.0243(14) 0.0173(13)
C42 0.0516(19) 0.0274(15) 0.0466(18) 0.0031(13) 0.0327(16) 0.0121(14)
C43 0.0478(18) 0.0328(16) 0.0283(15) -0.0027(12) 0.0149(13) 0.0048(13)
C44 0.0335(15) 0.0295(14) 0.0236(13) 0.0028(11) 0.0086(11) 0.0099(12)
C46 0.0285(14) 0.0262(14) 0.0284(14) 0.0012(11) 0.0047(11) -0.0020(11)
C47 0.0353(16) 0.0359(16) 0.0385(17) 0.0073(13) 0.0130(13) 0.0106(13)
C48 0.0374(16) 0.0282(15) 0.0355(16) 0.0096(12) 0.0046(13) 0.0011(12)
C49 0.0434(17) 0.0326(16) 0.0276(15) 0.0078(12) 0.0084(13) -0.0035(13)
C50 0.0446(17) 0.0302(15) 0.0252(14) 0.0024(12) 0.0142(13) -0.0025(13)
C51 0.0312(14) 0.0242(13) 0.0222(13) -0.0010(10) 0.0074(11) -0.0054(11)
C52 0.0333(15) 0.0272(14) 0.0225(13) -0.0023(11) 0.0099(11) -0.0014(11)
C54 0.0363(16) 0.0274(14) 0.0274(14) -0.0044(11) 0.0071(12) 0.0034(12)
C55 0.0518(19) 0.0320(15) 0.0295(15) 0.0016(12) 0.0114(14) 0.0153(14)
C56 0.0447(18) 0.0328(16) 0.0399(17) -0.0047(13) 0.0142(14) 0.0104(14)
C57 0.053(2) 0.0417(18) 0.0450(19) -0.0063(15) 0.0282(16) 0.0096(15)
C58 0.0477(18) 0.0419(17) 0.0306(15) 0.0018(13) 0.0218(14) 0.0033(14)
C74 0.044(2) 0.056(3) 0.069(3) -0.003(2) 0.0015(19) 0.0094(18)
C75 0.070(3) 0.108(4) 0.044(2) -0.006(2) 0.017(2) 0.020(3)
C76 0.053(2) 0.054(2) 0.045(2) 0.0103(17) 0.0127(17) 0.0061(17)

loop_
_atom_type_symbol
_atom_type_scat_dispersion_real
_atom_type_scat_dispersion_imag
_atom_type_scat_Cromer_Mann_a1
_atom_type_scat_Cromer_Mann_b1
_atom_type_scat_Cromer_Mann_a2
_atom_type_scat_Cromer_Mann_b2
_atom_type_scat_Cromer_Mann_a3
_atom_type_scat_Cromer_Mann_b3
_atom_type_scat_Cromer_Mann_a4
_atom_type_scat_Cromer_Mann_b4
_atom_type_scat_Cromer_Mann_c
_atom_type_scat_source
C 0.0181 0.0091 2.3100 20.8439 1.0200 10.2075 1.5886 0.5687 0.8650 51.6512 0.2156 'International Tables Vol C 4.2.6.8 and 6.1.1.4'
H 0.0000 0.0000 0.4930 10.5109 0.3229 26.1257 0.1402 3.1424 0.0408 57.7998 0.0030 'International Tables Vol C 4.2.6.8 and 6.1.1.4'
N 0.0311 0.0180 12.2126 0.0057 3.1322 9.8933 2.0125 28.9975 1.1663 0.5826 -11.5290 'International Tables Vol C 4.2.6.8 and 6.1.1.4'
F 0.0727 0.0534 3.5392 10.2825 2.6412 4.2944 1.5170 0.2615 1.0243 26.1476 0.2776 'International Tables Vol C 4.2.6.8 and 6.1.1.4'
P 0.2955 0.4335 6.4345 1.9067 4.1791 27.1570 1.7800 0.5260 1.4908 68.1645 1.1149 'International Tables Vol C 4.2.6.8 and 6.1.1.4'
Ag 0.1306 4.2820 19.2808 0.6446 16.6885 7.4726 4.8045 24.6605 1.0463 99.8156 5.1790 'International Tables Vol C 4.2.6.8 and 6.1.1.4'
O 0.0492 0.0322 3.0485 13.2771 2.2868 5.7011 1.5463 0.3239 0.8670 32.9089 0.2508 'International Tables Vol C 4.2.6.8 and 6.1.1.4'

loop_
_geom_angle_atom_site_label_1
_geom_angle_atom_site_label_2
_geom_angle_atom_site_label_3
_geom_angle
_geom_angle_publ_flag
P2 Ag1 F5 102.34(4) yes
P2 Ag1 F6 104.02(4) yes
F5 Ag1 F6 45.58(5) yes
P2 Ag1 N1 150.29(6) yes
F5 Ag1 N1 102.08(7) yes
F6 Ag1 N1 81.66(7) yes
P2 Ag1 N2 129.72(6) yes
F5 Ag1 N2 75.19(7) yes
F6 Ag1 N2 107.57(7) yes
N1 Ag1 N2 73.25(9) yes
P1 Ag2 N3 135.41(7) yes
P1 Ag2 N4 150.53(7) yes
N3 Ag2 N4 73.63(9) yes
Ag2 P1 C10 116.15(9) yes
Ag2 P1 C27 114.23(9) yes
C10 P1 C27 102.09(13) yes
Ag2 P1 C33 112.58(10) yes
C10 P1 C33 102.56(13) yes
C27 P1 C33 108.04(13) yes
Ag1 P2 C3 117.22(8) yes
Ag1 P2 C9 105.74(9) yes
C3 P2 C9 102.70(12) yes
Ag1 P2 C39 119.34(9) yes
C3 P2 C39 105.70(11) yes
C9 P2 C39 104.09(12) yes
F1 P3 F2 90.55(11) yes
F1 P3 F3 179.28(11) yes
F2 P3 F3 89.90(11) yes
F1 P3 F4 90.77(11) yes
F2 P3 F4 90.36(13) yes
F3 P3 F4 89.78(12) yes
F1 P3 F5 89.79(11) yes
F2 P3 F5 179.23(13) yes
F3 P3 F5 89.75(11) yes
F4 P3 F5 90.33(12) yes
F1 P3 F6 89.76(11) yes
F2 P3 F6 90.81(12) yes
F3 P3 F6 89.67(11) yes
F4 P3 F6 178.71(12) yes
F5 P3 F6 88.51(11) yes
F7 P4 F8 88.90(12) yes
F7 P4 F9 90.79(14) yes
F8 P4 F9 88.55(12) yes
F7 P4 F10 89.48(13) yes
F8 P4 F10 90.34(12) yes
F9 P4 F10 178.85(14) yes
F7 P4 F11 179.28(13) yes
F8 P4 F11 90.42(12) yes
F9 P4 F11 88.96(12) yes
F10 P4 F11 90.76(12) yes
F7 P4 F12 91.05(14) yes
F8 P4 F12 178.73(14) yes
F9 P4 F12 90.19(15) yes
F10 P4 F12 90.93(15) yes
F11 P4 F12 89.62(14) yes
P3 F5 Ag1 108.47(9) yes
P3 F6 Ag1 109.13(9) yes
Ag1 N1 C46 124.20(19) yes
Ag1 N1 C51 116.16(18) yes
C46 N1 C51 119.6(2) yes
Ag1 N2 C52 115.86(19) yes
Ag1 N2 C54 123.74(19) yes
C52 N2 C54 120.3(3) yes
Ag2 N3 C14 115.2(2) yes
Ag2 N3 C25 124.13(19) yes
C14 N3 C25 120.4(3) yes
Ag2 N4 C15 116.43(19) yes
Ag2 N4 C17 123.30(19) yes
C15 N4 C17 119.9(2) yes
P2 C3 C4 117.7(2) yes
P2 C3 C8 122.8(2) yes
C4 C3 C8 119.5(3) yes
C3 C4 C5 120.2(3) yes
C3 C4 H41 119.9 no
C5 C4 H41 119.9 no
C4 C5 C6 120.2(3) yes
C4 C5 H51 119.9 no
C6 C5 H51 119.9 no
C5 C6 C7 120.0(3) yes
C5 C6 H61 120.0 no
C7 C6 H61 120.0 no
C6 C7 C8 120.1(3) yes
C6 C7 H71 119.9 no
C8 C7 H71 120.0 no
C3 C8 C7 119.9(3) yes
C3 C8 H81 120.0 no
C7 C8 H81 120.1 no
P2 C9 C10 170.4(2) yes
P1 C10 C9 173.8(2) yes
N3 C14 C15 117.0(2) yes
N3 C14 C22 120.9(3) yes
C15 C14 C22 122.2(3) yes
C14 C15 N4 117.0(2) yes
C14 C15 C21 122.3(3) yes
N4 C15 C21 120.7(3) yes
N4 C17 C18 117.6(3) yes
N4 C17 C19 121.2(3) yes
C18 C17 C19 121.2(3) yes
C17 C18 H181 109.3 no
C17 C18 H182 109.5 no
H181 C18 H182 109.5 no
C17 C18 H183 109.6 no
H181 C18 H183 109.5 no
H182 C18 H183 109.5 no
C17 C19 C20 119.5(3) yes
C17 C19 H191 120.3 no
C20 C19 H191 120.3 no
C19 C20 C21 119.6(3) yes
C19 C20 H201 120.3 no
C21 C20 H201 120.2 no
C15 C21 C20 119.1(3) yes
C15 C21 H211 120.4 no
C20 C21 H211 120.5 no
C14 C22 C23 119.0(3) yes
C14 C22 H221 120.6 no
C23 C22 H221 120.5 no
C22 C23 C24 119.7(3) yes
C22 C23 H231 120.2 no
C24 C23 H231 120.1 no
C23 C24 C25 119.0(3) yes
C23 C24 H241 120.5 no
C25 C24 H241 120.5 no
C24 C25 N3 121.0(3) yes
C24 C25 C26 121.4(3) yes
N3 C25 C26 117.5(3) yes
C25 C26 H261 109.4 no
C25 C26 H262 109.6 no
H261 C26 H262 109.5 no
C25 C26 H263 109.4 no
H261 C26 H263 109.5 no
H262 C26 H263 109.5 no
P1 C27 C28 120.1(2) yes
P1 C27 C32 119.9(2) yes
C28 C27 C32 119.5(3) yes
C27 C28 C29 120.4(3) yes
C27 C28 H281 119.8 no
C29 C28 H281 119.8 no
C28 C29 C30 119.7(3) yes
C28 C29 H291 120.1 no
C30 C29 H291 120.2 no
C29 C30 C31 120.2(3) yes
C29 C30 H301 119.9 no
C31 C30 H301 119.9 no
C30 C31 C32 120.8(3) yes
C30 C31 H311 119.7 no
C32 C31 H311 119.5 no
C27 C32 C31 119.4(3) yes
C27 C32 H321 120.3 no
C31 C32 H321 120.3 no
P1 C33 C34 117.9(2) yes
P1 C33 C38 121.5(2) yes
C34 C33 C38 120.5(3) yes
C33 C34 C35 119.4(3) yes
C33 C34 H341 120.3 no
C35 C34 H341 120.3 no
C34 C35 C36 119.6(3) yes
C34 C35 H351 120.1 no
C36 C35 H351 120.3 no
C35 C36 C37 120.8(3) yes
C35 C36 H361 119.5 no
C37 C36 H361 119.7 no
C36 C37 C38 119.6(4) yes
C36 C37 H371 120.1 no
C38 C37 H371 120.3 no
C33 C38 C37 120.1(4) yes
C33 C38 H381 120.0 no
C37 C38 H381 119.9 no
P2 C39 C40 117.3(2) yes
P2 C39 C44 122.9(2) yes
C40 C39 C44 119.8(2) yes
C39 C40 C41 119.9(3) yes
C39 C40 H401 120.0 no
C41 C40 H401 120.1 no
C40 C41 C42 119.9(3) yes
C40 C41 H411 120.0 no
C42 C41 H411 120.1 no
C41 C42 C43 120.2(3) yes
C41 C42 H421 119.9 no
C43 C42 H421 119.9 no
C42 C43 C44 120.7(3) yes
C42 C43 H431 119.7 no
C44 C43 H431 119.6 no
C39 C44 C43 119.6(3) yes
C39 C44 H441 120.2 no
C43 C44 H441 120.3 no
N1 C46 C47 117.1(3) yes
N1 C46 C48 121.3(3) yes
C47 C46 C48 121.7(3) yes
C46 C47 H471 109.5 no
C46 C47 H472 109.4 no
H471 C47 H472 109.5 no
C46 C47 H473 109.5 no
H471 C47 H473 109.5 no
H472 C47 H473 109.5 no
C46 C48 C49 119.2(3) yes
C46 C48 H481 120.4 no
C49 C48 H481 120.4 no
C48 C49 C50 119.7(3) yes
C48 C49 H491 120.1 no
C50 C49 H491 120.2 no
C49 C50 C51 119.0(3) yes
C49 C50 H501 120.4 no
C51 C50 H501 120.5 no
C50 C51 N1 121.2(3) yes
C50 C51 C52 121.4(3) yes
N1 C51 C52 117.3(2) yes
C51 C52 N2 117.1(3) yes
C51 C52 C58 121.7(3) yes
N2 C52 C58 121.2(3) yes
N2 C54 C55 117.9(3) yes
N2 C54 C56 120.7(3) yes
C55 C54 C56 121.4(3) yes
C54 C55 H551 109.5 no
C54 C55 H552 109.4 no
H551 C55 H552 109.5 no
C54 C55 H553 109.5 no
H551 C55 H553 109.5 no
H552 C55 H553 109.5 no
C54 C56 C57 119.4(3) yes
C54 C56 H561 120.3 no
C57 C56 H561 120.3 no
C56 C57 C58 119.6(3) yes
C56 C57 H571 120.2 no
C58 C57 H571 120.2 no
C52 C58 C57 118.8(3) yes
C52 C58 H581 120.6 no
C57 C58 H581 120.5 no
O1 C74 C75 122.8(5) yes
O1 C74 C76 120.6(5) yes
C75 C74 C76 116.6(4) yes
C74 C75 H751 109.6 no
C74 C75 H752 109.5 no
H751 C75 H752 109.5 no
C74 C75 H753 109.3 no
H751 C75 H753 109.5 no
H752 C75 H753 109.5 no
C74 C76 H761 109.6 no
C74 C76 H762 109.4 no
H761 C76 H762 109.5 no
C74 C76 H763 109.4 no
H761 C76 H763 109.5 no
H762 C76 H763 109.5 no

loop_
_geom_bond_atom_site_label_1
_geom_bond_atom_site_label_2
_geom_bond_distance
_geom_bond_publ_flag
Ag1 P2 2.3475(6) yes
Ag1 F5 2.912(2) yes
Ag1 F6 2.892(2) yes
Ag1 N1 2.278(2) yes
Ag1 N2 2.302(2) yes
Ag2 P1 2.3390(7) yes
Ag2 N3 2.285(2) yes
Ag2 N4 2.249(2) yes
P1 C10 1.763(3) yes
P1 C27 1.819(3) yes
P1 C33 1.816(3) yes
P2 C3 1.816(3) yes
P2 C9 1.761(3) yes
P2 C39 1.817(3) yes
P3 F1 1.5949(19) yes
P3 F2 1.592(2) yes
P3 F3 1.5972(19) yes
P3 F4 1.599(2) yes
P3 F5 1.607(2) yes
P3 F6 1.6145(19) yes
P4 F7 1.591(2) yes
P4 F8 1.5978(19) yes
P4 F9 1.606(2) yes
P4 F10 1.596(2) yes
P4 F11 1.589(2) yes
P4 F12 1.589(2) yes
N1 C46 1.342(4) yes
N1 C51 1.352(4) yes
N2 C52 1.339(4) yes
N2 C54 1.348(4) yes
N3 C14 1.347(4) yes
N3 C25 1.341(4) yes
N4 C15 1.344(4) yes
N4 C17 1.344(4) yes
O1 C74 1.191(6) yes
C3 C4 1.390(4) yes
C3 C8 1.394(4) yes
C4 C5 1.385(4) yes
C4 H41 0.950 no
C5 C6 1.376(5) yes
C5 H51 0.950 no
C6 C7 1.392(5) yes
C6 H61 0.950 no
C7 C8 1.383(4) yes
C7 H71 0.950 no
C8 H81 0.950 no
C9 C10 1.205(4) yes
C14 C15 1.496(4) yes
C14 C22 1.389(4) yes
C15 C21 1.406(4) yes
C17 C18 1.489(4) yes
C17 C19 1.396(4) yes
C18 H181 0.950 no
C18 H182 0.950 no
C18 H183 0.950 no
C19 C20 1.364(5) yes
C19 H191 0.950 no
C20 C21 1.379(5) yes
C20 H201 0.950 no
C21 H211 0.950 no
C22 C23 1.386(5) yes
C22 H221 0.950 no
C23 C24 1.377(5) yes
C23 H231 0.950 no
C24 C25 1.393(4) yes
C24 H241 0.950 no
C25 C26 1.503(5) yes
C26 H261 0.950 no
C26 H262 0.950 no
C26 H263 0.950 no
C27 C28 1.398(4) yes
C27 C32 1.402(4) yes
C28 C29 1.389(4) yes
C28 H281 0.950 no
C29 C30 1.387(5) yes
C29 H291 0.950 no
C30 C31 1.382(5) yes
C30 H301 0.950 no
C31 C32 1.387(5) yes
C31 H311 0.950 no
C32 H321 0.950 no
C33 C34 1.392(4) yes
C33 C38 1.382(5) yes
C34 C35 1.392(5) yes
C34 H341 0.950 no
C35 C36 1.383(6) yes
C35 H351 0.950 no
C36 C37 1.385(6) yes
C36 H361 0.950 no
C37 C38 1.382(5) yes
C37 H371 0.950 no
C38 H381 0.950 no
C39 C40 1.395(4) yes
C39 C44 1.390(4) yes
C40 C41 1.392(4) yes
C40 H401 0.950 no
C41 C42 1.386(5) yes
C41 H411 0.950 no
C42 C43 1.376(5) yes
C42 H421 0.950 no
C43 C44 1.390(4) yes
C43 H431 0.950 no
C44 H441 0.950 no
C46 C47 1.502(4) yes
C46 C48 1.393(4) yes
C47 H471 0.950 no
C47 H472 0.950 no
C47 H473 0.950 no
C48 C49 1.377(5) yes
C48 H481 0.950 no
C49 C50 1.373(5) yes
C49 H491 0.950 no
C50 C51 1.395(4) yes
C50 H501 0.950 no
C51 C52 1.499(4) yes
C52 C58 1.389(4) yes
C54 C55 1.484(4) yes
C54 C56 1.391(4) yes
C55 H551 0.950 no
C55 H552 0.950 no
C55 H553 0.950 no
C56 C57 1.372(5) yes
C56 H561 0.950 no
C57 C58 1.386(5) yes
C57 H571 0.950 no
C58 H581 0.950 no
C74 C75 1.489(7) yes
C74 C76 1.463(6) yes
C75 H751 0.950 no
C75 H752 0.950 no
C75 H753 0.950 no
C76 H761 0.950 no
C76 H762 0.950 no
C76 H763 0.950 no

loop_
_geom_hbond_atom_site_label_D
_geom_hbond_atom_site_label_H
_geom_hbond_atom_site_label_A
_geom_hbond_angle_DHA
_geom_hbond_distance_DH
_geom_hbond_distance_HA
_geom_hbond_distance_DA
_geom_hbond_publ_flag
C38 H381 O1 137 0.95 2.39 3.147(5) yes
